data_4021584
loop_
_publ_author_name
'Yan Zhang'
'Yongqiang Wang'
'Wei-Min Dai'

_publ_contact_author_address 'Hong Kong Uni Sci Tech'
_publ_contact_author_email chdai@ust.hk
_publ_contact_author_fax +852-23581594
_publ_contact_author_name 'Wei-Min Dai'
_publ_contact_author_phone +852-23587365
_publ_section_title
;
 Efficient Remote Axial-to-Central Chirality Transfer in
 Enantioselective SmI~2~-Mediated Reductive Coupling of
 Aldehydes with Crotonates of Atropisomeric 1-Naphthamides
;
_journal_name_full 'Journal of Organic Chemistry'
_journal_page_first 2445
_journal_page_last 2455
_journal_paper_doi 10.1021/jo0526486
_journal_volume 71
_journal_year 2006
_chemical_formula_moiety 'C25 H39 N O3 Si '
_chemical_formula_sum 'C25 H39 N O3 Si'
_chemical_formula_weight 429.67
_space_group_IT_number 14
_symmetry_cell_setting monoclinic
_symmetry_space_group_name_Hall '-P 2ybc'
_symmetry_space_group_name_H-M 'P 1 21/c 1'
_audit_creation_date 2005-11-23
_audit_creation_method 'by CrystalStructure 3.7.0'
_cell_angle_alpha 90.0000
_cell_angle_beta 101.254(3)
_cell_angle_gamma 90.0000
_cell_formula_units_Z 4
_cell_length_a 8.2262(12)
_cell_length_b 32.985(5)
_cell_length_c 9.6563(14)
_cell_measurement_reflns_used 2100
_cell_measurement_temperature 298(1)
_cell_measurement_theta_max 21.7
_cell_measurement_theta_min 2.5
_cell_volume 2569.8(7)
_computing_cell_refinement PROCESS
_computing_data_collection PROCESS
_computing_data_reduction CrystalStructure
_computing_publication_material 'CrystalStructure 3.7.0'
_computing_structure_refinement CRYSTALS
_computing_structure_solution SHELXS97
_diffrn_detector_area_resol_mean 10.00
_diffrn_measured_fraction_theta_full 0.992
_diffrn_measured_fraction_theta_max 0.956
_diffrn_measurement_device_type 'Rigaku RAXIS-RAPID'
_diffrn_measurement_method \w
_diffrn_radiation_type 'Mo K\a'
_diffrn_radiation_wavelength 0.71069
_diffrn_reflns_av_R_equivalents 0.038
_diffrn_reflns_limit_h_max 10
_diffrn_reflns_limit_h_min -10
_diffrn_reflns_limit_k_max 44
_diffrn_reflns_limit_k_min -35
_diffrn_reflns_limit_l_max 11
_diffrn_reflns_limit_l_min -12
_diffrn_reflns_number 15864
_diffrn_reflns_theta_full 27.50
_diffrn_reflns_theta_max 28.29
_exptl_absorpt_coefficient_mu 0.115
_exptl_absorpt_correction_T_max 0.985
_exptl_absorpt_correction_T_min 0.938
_exptl_absorpt_correction_type multi-scan
_exptl_absorpt_process_details
;
    Higashi, T. (1995). Program for Absorption Correction.
    Rigaku Corporation, Tokyo, Japan.
;
_exptl_crystal_colour green
_exptl_crystal_density_diffrn 1.111
_exptl_crystal_density_method 'not measured'
_exptl_crystal_description bar
_exptl_crystal_F_000 936.00
_exptl_crystal_size_max 0.40
_exptl_crystal_size_mid 0.20
_exptl_crystal_size_min 0.15
_refine_diff_density_max 0.47
_refine_diff_density_min -0.50
_refine_ls_extinction_method none
_refine_ls_goodness_of_fit_ref 1.001
_refine_ls_hydrogen_treatment constr
_refine_ls_number_parameters 271
_refine_ls_number_reflns 5863
_refine_ls_R_factor_gt 0.0484
_refine_ls_shift/su_max 0.0000
_refine_ls_structure_factor_coef Fsqd
_refine_ls_weighting_details 'w = 1/[0.0001Fo^2^ + 0.8100\s(Fo^2^)]/(4Fo^2^)'
_refine_ls_weighting_scheme calc
_refine_ls_wR_factor_ref 0.0976
_reflns_number_gt 2612
_reflns_number_total 6089
_reflns_threshold_expression F^2^>2.0\s(F^2^)
_cod_data_source_file jo0526486si20051227_023743.cif
_cod_original_sg_symbol_H-M 'P 21/c'
_cod_original_formula_sum 'C25 H39 N O3 Si '
_cod_database_code 4021584

loop_
_symmetry_equiv_pos_site_id
_symmetry_equiv_pos_as_xyz
1 +X,+Y,+Z
2 -X,1/2+Y,1/2-Z
3 -X,-Y,-Z
4 +X,1/2-Y,1/2+Z

loop_
_atom_site_label
_atom_site_type_symbol
_atom_site_fract_x
_atom_site_fract_y
_atom_site_fract_z
_atom_site_U_iso_or_equiv
_atom_site_adp_type
_atom_site_occupancy
_atom_site_symmetry_multiplicity
_atom_site_calc_flag
_atom_site_refinement_flags
Si1 Si 0.26045(8) 0.09149(2) 0.62852(6) 0.0605(2) Uani 1.00 1 d .
O1 O 0.30126(17) 0.09661(4) 0.46575(13) 0.0560(4) Uani 1.00 1 d .
O2 O 0.29943(18) 0.19155(4) 0.43006(13) 0.0616(4) Uani 1.00 1 d .
O3 O 0.2219(2) 0.22776(5) -0.02498(18) 0.1106(7) Uani 1.00 1 d .
N2 N 0.4979(2) 0.16518(5) 0.32389(18) 0.0552(5) Uani 1.00 1 d .
C1 C 0.2076(2) 0.15107(6) 0.2263(2) 0.0426(6) Uani 1.00 1 d .
C2 C 0.1557(2) 0.10978(6) 0.2281(2) 0.0438(5) Uani 1.00 1 d .
C3 C 0.2075(2) 0.08225(6) 0.3422(2) 0.0514(7) Uani 1.00 1 d .
C4 C 0.1635(2) 0.04229(6) 0.3286(2) 0.0676(8) Uani 1.00 1 d .
C5 C 0.0603(3) 0.02790(6) 0.2070(2) 0.0759(9) Uani 1.00 1 d .
C6 C 0.0002(2) 0.05324(6) 0.0995(2) 0.0655(8) Uani 1.00 1 d .
C7 C 0.0459(2) 0.09433(6) 0.1072(2) 0.0507(6) Uani 1.00 1 d .
C8 C -0.0147(2) 0.12081(6) -0.0049(2) 0.0583(7) Uani 1.00 1 d .
C9 C 0.0289(2) 0.16021(6) -0.0006(2) 0.0593(7) Uani 1.00 1 d .
C10 C 0.1426(2) 0.17618(6) 0.1148(2) 0.0476(6) Uani 1.00 1 d .
C11 C 0.4090(2) 0.05459(6) 0.7334(2) 0.0677(8) Uani 1.00 1 d .
C12 C 0.3874(4) 0.05573(8) 0.8881(2) 0.1183(12) Uani 1.00 1 d .
C13 C 0.5873(2) 0.06684(9) 0.7273(3) 0.1197(12) Uani 1.00 1 d .
C14 C 0.3858(3) 0.01095(6) 0.6825(2) 0.0996(11) Uani 1.00 1 d .
C15 C 0.2863(3) 0.14172(6) 0.7121(2) 0.0954(10) Uani 1.00 1 d .
C16 C 0.0420(2) 0.07461(6) 0.6158(2) 0.0910(10) Uani 1.00 1 d .
C21 C 0.3398(2) 0.16984(6) 0.3388(2) 0.0472(6) Uani 1.00 1 d .
C22 C 0.6324(2) 0.18950(6) 0.4103(2) 0.0753(8) Uani 1.00 1 d .
C23 C 0.6601(3) 0.17958(8) 0.5651(2) 0.1067(11) Uani 1.00 1 d .
C24 C 0.6112(3) 0.23451(6) 0.3790(2) 0.0978(10) Uani 1.00 1 d .
C25 C 0.5461(2) 0.13852(6) 0.2163(2) 0.0652(7) Uani 1.00 1 d .
C26 C 0.6674(3) 0.10601(6) 0.2824(2) 0.1005(10) Uani 1.00 1 d .
C27 C 0.6080(3) 0.16234(8) 0.1027(2) 0.0932(10) Uani 1.00 1 d .
C31 C 0.1870(2) 0.22034(6) 0.1107(2) 0.0609(7) Uani 1.00 1 d .
C32 C 0.0476(2) 0.24661(6) 0.1388(2) 0.0966(10) Uani 1.00 1 d .
H4 H 0.2042 0.0244 0.4015 0.081 Uiso 1.00 1 c R
H5 H 0.0322 0.0006 0.1998 0.093 Uiso 1.00 1 c R
H6 H -0.0719 0.0435 0.0200 0.079 Uiso 1.00 1 c R
H8 H -0.0857 0.1108 -0.0844 0.069 Uiso 1.00 1 c R
H9 H -0.0167 0.1772 -0.0751 0.070 Uiso 1.00 1 c R
H22 H 0.7295 0.1821 0.3811 0.087 Uiso 1.00 1 c R
H25 H 0.4501 0.1253 0.1722 0.080 Uiso 1.00 1 c R
H31 H 0.2808 0.2255 0.1793 0.072 Uiso 1.00 1 c R
H243 H 0.7094 0.2491 0.4214 0.114 Uiso 1.00 1 c R
H323 H 0.0792 0.2747 0.1407 0.112 Uiso 1.00 1 c R
H271 H 0.6156 0.1447 0.0252 0.116 Uiso 1.00 1 c R
H262 H 0.7752 0.1176 0.3145 0.123 Uiso 1.00 1 c R
H151 H 0.2498 0.1409 0.8006 0.118 Uiso 1.00 1 c R
H132 H 0.6020 0.0951 0.7504 0.139 Uiso 1.00 1 c R
H121 H 0.3989 0.0832 0.9213 0.140 Uiso 1.00 1 c R
H16 H 0.0174 0.0730 0.7088 0.111 Uiso 1.00 1 c R
H141 H 0.4088 0.0090 0.5890 0.118 Uiso 1.00 1 c R
H123 H 0.2785 0.0460 0.8924 0.140 Uiso 1.00 1 c R
H122 H 0.4689 0.0391 0.9463 0.140 Uiso 1.00 1 c R
H133 H 0.6647 0.0511 0.7933 0.139 Uiso 1.00 1 c R
H131 H 0.6062 0.0623 0.6335 0.139 Uiso 1.00 1 c R
H143 H 0.4587 -0.0068 0.7447 0.118 Uiso 1.00 1 c R
H142 H 0.2729 0.0032 0.6808 0.118 Uiso 1.00 1 c R
H152 H 0.4013 0.1491 0.7281 0.118 Uiso 1.00 1 c R
H153 H 0.2222 0.1613 0.6513 0.118 Uiso 1.00 1 c R
H26 H -0.0317 0.0936 0.5603 0.112 Uiso 1.00 1 c R
H27 H 0.0280 0.0484 0.5720 0.111 Uiso 1.00 1 c R
H242 H 0.5908 0.2383 0.2785 0.114 Uiso 1.00 1 c R
H241 H 0.5185 0.2445 0.4156 0.114 Uiso 1.00 1 c R
H322 H -0.0485 0.2424 0.0660 0.113 Uiso 1.00 1 c R
H321 H 0.0226 0.2392 0.2285 0.113 Uiso 1.00 1 c R
H233 H 0.7561 0.1937 0.6147 0.122 Uiso 1.00 1 c R
H231 H 0.5648 0.1875 0.6023 0.122 Uiso 1.00 1 c R
H232 H 0.6769 0.1509 0.5768 0.122 Uiso 1.00 1 c R
H263 H 0.6286 0.0943 0.3609 0.122 Uiso 1.00 1 c R
H261 H 0.6738 0.0854 0.2135 0.122 Uiso 1.00 1 c R
H272 H 0.5313 0.1838 0.0703 0.116 Uiso 1.00 1 c R
H273 H 0.7152 0.1736 0.1400 0.116 Uiso 1.00 1 c R
H301 H 0.2468 0.2544 -0.0291 0.137 Uiso 1.00 1 d R

loop_
_atom_site_aniso_label
_atom_site_aniso_U_11
_atom_site_aniso_U_22
_atom_site_aniso_U_33
_atom_site_aniso_U_12
_atom_site_aniso_U_13
_atom_site_aniso_U_23
Si1 0.0717(4) 0.0568(3) 0.0556(3) 0.0070(3) 0.0186(3) 0.0045(3)
O1 0.0665(9) 0.0524(8) 0.0493(8) -0.0044(7) 0.0121(7) 0.0003(7)
O2 0.0776(11) 0.0492(8) 0.0590(9) 0.0017(8) 0.0156(8) -0.0143(7)
O3 0.190(2) 0.0639(11) 0.0898(12) -0.0248(12) 0.0554(13) 0.0112(9)
N2 0.0446(11) 0.0537(11) 0.0648(11) -0.0084(9) 0.0047(9) -0.0040(9)
C1 0.0393(12) 0.0436(12) 0.0477(12) -0.0011(9) 0.0157(10) -0.0053(10)
C2 0.0414(12) 0.0445(11) 0.0485(11) -0.0027(9) 0.0162(10) -0.0065(10)
C3 0.0565(14) 0.0475(13) 0.0536(13) -0.0042(11) 0.0192(11) -0.0062(11)
C4 0.0889(19) 0.0453(13) 0.0705(17) -0.0083(13) 0.0207(14) -0.0006(12)
C5 0.100(2) 0.0471(14) 0.0859(18) -0.0218(14) 0.0306(16) -0.0147(14)
C6 0.0701(17) 0.0624(15) 0.0664(16) -0.0181(13) 0.0191(13) -0.0175(13)
C7 0.0480(13) 0.0535(13) 0.0541(13) -0.0077(11) 0.0186(11) -0.0106(11)
C8 0.0523(14) 0.0685(15) 0.0539(14) -0.0112(12) 0.0101(11) -0.0136(12)
C9 0.0541(14) 0.0706(16) 0.0522(13) 0.0004(12) 0.0074(11) 0.0050(12)
C10 0.0410(12) 0.0488(13) 0.0546(13) -0.0021(10) 0.0132(10) -0.0005(10)
C11 0.0714(18) 0.0659(16) 0.0641(15) 0.0044(13) 0.0092(13) 0.0089(12)
C12 0.175(3) 0.110(2) 0.0652(18) 0.030(2) 0.0128(19) 0.0229(16)
C13 0.076(2) 0.127(2) 0.143(2) 0.0059(19) -0.010(2) 0.033(2)
C14 0.115(2) 0.0697(18) 0.110(2) 0.0249(16) 0.0107(18) 0.0139(16)
C15 0.152(2) 0.0699(16) 0.0725(17) 0.0150(17) 0.0416(17) -0.0050(14)
C16 0.0796(19) 0.112(2) 0.0859(19) 0.0133(16) 0.0276(15) 0.0183(16)
C21 0.0527(14) 0.0365(11) 0.0518(13) -0.0004(10) 0.0090(11) 0.0006(10)
C22 0.0597(17) 0.0737(17) 0.0849(18) -0.0192(14) -0.0044(13) -0.0028(14)
C23 0.102(2) 0.117(2) 0.086(2) -0.0405(18) -0.0205(17) 0.0013(18)
C24 0.088(2) 0.0736(18) 0.122(2) -0.0362(15) -0.0034(17) -0.0063(16)
C25 0.0477(14) 0.0703(16) 0.0815(16) -0.0022(12) 0.0219(13) -0.0119(14)
C26 0.089(2) 0.0837(19) 0.134(2) 0.0278(16) 0.0325(18) 0.0051(17)
C27 0.084(2) 0.108(2) 0.0965(19) -0.0011(17) 0.0393(16) 0.0015(17)
C31 0.0668(16) 0.0512(14) 0.0625(15) 0.0003(12) 0.0069(13) 0.0078(11)
C32 0.0782(19) 0.0658(16) 0.137(2) 0.0147(15) -0.0008(18) -0.0171(16)

loop_
_atom_type_symbol
_atom_type_description
_atom_type_scat_dispersion_real
_atom_type_scat_dispersion_imag
_atom_type_scat_source
C C 0.003 0.002
;
International Tables for Crystallography
(1992, Vol. C, Tables 4.2.6.8 and 6.1.1.4)
;
H H 0.000 0.000
;
International Tables for Crystallography
(1992, Vol. C, Table 6.1.1.4)
;
N N 0.006 0.003
;
International Tables for Crystallography
(1992, Vol. C, Tables 4.2.6.8 and 6.1.1.4)
;
O O 0.011 0.006
;
International Tables for Crystallography
(1992, Vol. C, Tables 4.2.6.8 and 6.1.1.4)
;
Si Si 0.082 0.070
;
International Tables for Crystallography
(1992, Vol. C, Tables 4.2.6.8 and 6.1.1.4)
;

loop_
_geom_angle_atom_site_label_1
_geom_angle_atom_site_label_2
_geom_angle_atom_site_label_3
_geom_angle
O1 Si1 C11 110.04(9)
O1 Si1 C15 107.07(9)
O1 Si1 C16 109.59(9)
C11 Si1 C15 109.92(10)
C11 Si1 C16 111.10(10)
C15 Si1 C16 109.02(12)
Si1 O1 C3 126.72(13)
C21 N2 C22 120.54(18)
C21 N2 C25 122.89(16)
C22 N2 C25 116.43(18)
C2 C1 C10 120.66(16)
C2 C1 C21 123.83(16)
C10 C1 C21 115.45(17)
C1 C2 C3 124.81(16)
C1 C2 C7 118.36(17)
C3 C2 C7 116.83(17)
O1 C3 C2 118.95(16)
O1 C3 C4 120.67(17)
C2 C3 C4 120.39(18)
C3 C4 C5 121.13(19)
C4 C5 C6 120.6(2)
C5 C6 C7 120.2(2)
C2 C7 C6 120.62(18)
C2 C7 C8 118.83(18)
C6 C7 C8 120.54(18)
C7 C8 C9 121.63(18)
C8 C9 C10 121.08(19)
C1 C10 C9 119.25(18)
C1 C10 C31 122.83(16)
C9 C10 C31 117.91(17)
Si1 C11 C12 108.78(17)
Si1 C11 C13 109.61(17)
Si1 C11 C14 114.35(15)
C12 C11 C13 108.9(2)
C12 C11 C14 107.8(2)
C13 C11 C14 107.3(2)
O2 C21 N2 123.06(18)
O2 C21 C1 119.71(19)
N2 C21 C1 116.82(18)
N2 C22 C23 113.1(2)
N2 C22 C24 111.83(17)
C23 C22 C24 113.6(2)
N2 C25 C26 111.74(19)
N2 C25 C27 112.07(19)
C26 C25 C27 112.6(2)
O3 C31 C10 106.61(16)
O3 C31 C32 111.54(18)
C10 C31 C32 110.84(19)
C31 O3 H301 107.3
C3 C4 H4 119.4
C5 C4 H4 119.5
C4 C5 H5 119.8
C6 C5 H5 119.6
C5 C6 H6 120.0
C7 C6 H6 119.8
C7 C8 H8 119.1
C9 C8 H8 119.3
C8 C9 H9 119.4
C10 C9 H9 119.5
C11 C12 H121 109.0
C11 C12 H123 108.6
C11 C12 H122 110.8
H121 C12 H123 109.5
H121 C12 H122 109.5
H123 C12 H122 109.5
C11 C13 H132 108.9
C11 C13 H133 110.4
C11 C13 H131 109.1
H132 C13 H133 109.5
H132 C13 H131 109.5
H133 C13 H131 109.5
C11 C14 H141 109.4
C11 C14 H143 110.5
C11 C14 H142 108.4
H141 C14 H143 109.5
H141 C14 H142 109.5
H143 C14 H142 109.5
Si1 C15 H151 109.7
Si1 C15 H152 109.0
Si1 C15 H153 109.7
H151 C15 H152 109.5
H151 C15 H153 109.5
H152 C15 H153 109.5
Si1 C16 H16 109.4
Si1 C16 H26 109.8
Si1 C16 H27 109.2
H16 C16 H26 109.5
H16 C16 H27 109.5
H26 C16 H27 109.5
N2 C22 H22 106.2
C23 C22 H22 105.8
C24 C22 H22 105.5
C22 C23 H233 109.9
C22 C23 H231 109.7
C22 C23 H232 108.8
H233 C23 H231 109.5
H233 C23 H232 109.5
H231 C23 H232 109.5
C22 C24 H243 110.4
C22 C24 H242 108.6
C22 C24 H241 109.4
H243 C24 H242 109.5
H243 C24 H241 109.5
H242 C24 H241 109.5
N2 C25 H25 106.4
C26 C25 H25 106.9
C27 C25 H25 106.7
C25 C26 H262 110.2
C25 C26 H263 109.0
C25 C26 H261 109.2
H262 C26 H263 109.5
H262 C26 H261 109.5
H263 C26 H261 109.5
C25 C27 H271 109.3
C25 C27 H272 109.0
C25 C27 H273 110.1
H271 C27 H272 109.5
H271 C27 H273 109.5
H272 C27 H273 109.5
O3 C31 H31 109.7
C10 C31 H31 109.3
C32 C31 H31 108.8
C31 C32 H323 110.2
C31 C32 H322 109.4
C31 C32 H321 108.7
H323 C32 H322 109.5
H323 C32 H321 109.5
H322 C32 H321 109.5

loop_
_geom_bond_atom_site_label_1
_geom_bond_atom_site_label_2
_geom_bond_distance
Si1 O1 1.6786(15)
Si1 C11 1.875(2)
Si1 C15 1.837(2)
Si1 C16 1.8621(19)
O1 C3 1.372(2)
O2 C21 1.230(2)
O3 C31 1.416(2)
N2 C21 1.344(2)
N2 C22 1.485(2)
N2 C25 1.474(3)
C1 C2 1.428(2)
C1 C10 1.381(2)
C1 C21 1.512(2)
C2 C3 1.428(2)
C2 C7 1.423(2)
C3 C4 1.366(2)
C4 C5 1.391(3)
C5 C6 1.350(3)
C6 C7 1.405(3)
C7 C8 1.404(2)
C8 C9 1.347(3)
C9 C10 1.410(2)
C10 C31 1.504(2)
C11 C12 1.538(3)
C11 C13 1.534(3)
C11 C14 1.521(3)
C22 C23 1.503(3)
C22 C24 1.519(3)
C25 C26 1.518(3)
C25 C27 1.516(3)
C31 C32 1.503(3)
O3 H301 0.904
C4 H4 0.930
C5 H5 0.930
C6 H6 0.930
C8 H8 0.930
C9 H9 0.930
C12 H121 0.960
C12 H123 0.960
C12 H122 0.960
C13 H132 0.960
C13 H133 0.960
C13 H131 0.960
C14 H141 0.960
C14 H143 0.960
C14 H142 0.960
C15 H151 0.960
C15 H152 0.960
C15 H153 0.960
C16 H16 0.960
C16 H26 0.960
C16 H27 0.960
C22 H22 0.930
C23 H233 0.960
C23 H231 0.960
C23 H232 0.960
C24 H243 0.960
C24 H242 0.960
C24 H241 0.960
C25 H25 0.930
C26 H262 0.960
C26 H263 0.960
C26 H261 0.960
C27 H271 0.960
C27 H272 0.960
C27 H273 0.960
C31 H31 0.930
C32 H323 0.960
C32 H322 0.960
C32 H321 0.960

loop_
_geom_contact_atom_site_label_1
_geom_contact_atom_site_label_2
_geom_contact_distance
_geom_contact_site_symmetry_2
O2 O3 2.791(2) 55504
O3 O2 2.791(2) 55404
O3 C32 3.390(3) 55404
C32 O3 3.390(3) 55504
O2 H323 3.178 55504
O2 H301 1.895 55504
O3 H31 3.362 55404
O3 H323 3.214 55404
O3 H151 3.353 55401
O3 H241 2.768 55404
O3 H321 2.832 55404
C2 H262 3.403 45501
C4 H143 3.520 65603
C4 H27 3.597 55603
C5 H6 3.233 55503
C5 H16 3.514 55603
C5 H133 3.451 65603
C5 H142 3.302 55603
C5 H27 3.467 55603
C6 H5 3.357 55503
C6 H6 3.484 55503
C6 H123 3.329 55401
C6 H261 3.271 45501
C7 H262 3.361 45501
C7 H123 3.472 55401
C7 H261 3.426 45501
C8 H271 3.209 45501
C8 H151 3.209 55401
C8 H16 3.238 55401
C8 H273 3.338 45501
C9 H271 3.496 45501
C9 H151 2.958 55401
C9 H273 3.173 45501
C10 H151 3.518 55401
C10 H273 3.572 45501
C12 H25 3.536 55601
C12 H271 3.593 55601
C13 H8 3.276 65601
C13 H16 3.582 65501
C14 H141 3.449 65603
C14 H263 3.495 65603
C14 H261 3.397 65603
C15 H323 3.245 55504
C16 H5 3.181 55603
C16 H8 3.477 55601
C16 H262 3.578 45501
C21 H301 2.974 55504
C22 H322 3.557 65504
C23 H242 3.518 55504
C23 H322 3.515 65504
C24 H322 3.115 65504
C24 H272 3.402 55504
C24 H301 3.309 55504
C25 H121 3.401 55401
C26 H143 3.428 65603
C26 H26 3.302 65501
C27 H243 3.588 55404
C27 H121 3.415 55401
C27 H241 3.566 55404
C31 H301 3.517 55504
C32 H243 3.145 45404
C32 H153 3.351 55404
C32 H233 3.077 45404
C32 H301 3.305 55504
H4 H141 3.353 65603
H4 H133 3.419 65603
H4 H131 3.306 65603
H4 H143 3.398 65603
H4 H27 3.109 55603
H5 C6 3.357 55503
H5 C16 3.181 55603
H5 H6 2.646 55503
H5 H16 2.641 55603
H5 H123 2.966 55603
H5 H133 3.010 65603
H5 H142 2.962 55603
H5 H27 2.852 55603
H6 C5 3.233 55503
H6 C6 3.484 55503
H6 H5 2.646 55503
H6 H6 3.159 55503
H6 H16 3.373 55401
H6 H123 3.350 55401
H6 H123 3.590 55603
H6 H133 2.775 45401
H6 H261 3.361 45501
H8 C13 3.276 45401
H8 C16 3.477 55401
H8 H271 3.070 45501
H8 H151 3.322 55401
H8 H132 2.796 45401
H8 H16 2.630 55401
H8 H133 2.922 45401
H8 H26 3.590 55401
H9 H243 3.312 45404
H9 H323 3.395 55404
H9 H271 3.519 45501
H9 H151 2.949 55401
H9 H321 3.399 55404
H9 H233 3.252 45401
H9 H273 3.314 45501
H22 H322 3.382 65504
H22 H321 3.593 65501
H25 C12 3.536 55401
H25 H121 2.752 55401
H31 O3 3.362 55504
H31 H301 2.959 55504
H243 C27 3.588 55504
H243 C32 3.145 65504
H243 H9 3.312 65504
H243 H323 3.440 65504
H243 H322 2.216 65504
H243 H321 3.476 65501
H243 H321 3.550 65504
H243 H233 3.596 55404
H243 H272 3.152 55504
H243 H273 3.305 55504
H323 O2 3.178 55404
H323 O3 3.214 55504
H323 C15 3.245 55404
H323 H9 3.395 55504
H323 H243 3.440 45404
H323 H151 3.356 55404
H323 H153 2.409 55404
H323 H233 2.821 45404
H323 H301 3.357 55504
H271 C8 3.209 65501
H271 C9 3.496 65501
H271 C12 3.593 55401
H271 H8 3.070 65501
H271 H9 3.519 65501
H271 H151 3.350 55401
H271 H132 3.100 55401
H271 H121 2.756 55401
H271 H152 3.064 55401
H262 C2 3.403 65501
H262 C7 3.361 65501
H262 C16 3.578 65501
H262 H26 2.703 65501
H151 O3 3.353 55601
H151 C8 3.209 55601
H151 C9 2.958 55601
H151 C10 3.518 55601
H151 H8 3.322 55601
H151 H9 2.949 55601
H151 H323 3.356 55504
H151 H271 3.350 55601
H151 H272 3.434 55601
H132 H8 2.796 65601
H132 H271 3.100 55601
H132 H16 3.592 65501
H121 C25 3.401 55601
H121 C27 3.415 55601
H121 H25 2.752 55601
H121 H271 2.756 55601
H121 H261 3.254 55601
H16 C5 3.514 55603
H16 C8 3.238 55601
H16 C13 3.582 45501
H16 H5 2.641 55603
H16 H6 3.373 55601
H16 H8 2.630 55601
H16 H132 3.592 45501
H16 H133 3.244 45501
H16 H131 3.336 45501
H141 C14 3.449 65603
H141 H4 3.353 65603
H141 H141 2.563 65603
H141 H131 3.172 65603
H141 H143 3.599 65603
H141 H263 3.462 65603
H123 C6 3.329 55601
H123 C7 3.472 55601
H123 H5 2.966 55603
H123 H6 3.350 55601
H123 H6 3.590 55603
H122 H122 2.787 65703
H122 H143 3.114 65703
H122 H261 3.184 55601
H133 C5 3.451 65603
H133 H4 3.419 65603
H133 H5 3.010 65603
H133 H6 2.775 65601
H133 H8 2.922 65601
H133 H16 3.244 65501
H131 H4 3.306 65603
H131 H16 3.336 65501
H131 H141 3.172 65603
H131 H26 3.355 65501
H143 C4 3.520 65603
H143 C26 3.428 65603
H143 H4 3.398 65603
H143 H141 3.599 65603
H143 H122 3.114 65703
H143 H263 3.098 65603
H143 H261 2.872 65603
H142 C5 3.302 55603
H142 H5 2.962 55603
H142 H27 3.554 55603
H142 H263 3.360 65603
H142 H261 3.099 65603
H152 H271 3.064 55601
H152 H272 3.463 55601
H153 C32 3.351 55504
H153 H323 2.409 55504
H153 H301 3.308 55504
H26 C26 3.302 45501
H26 H8 3.590 55601
H26 H262 2.703 45501
H26 H131 3.355 45501
H26 H232 3.080 45501
H26 H263 3.068 45501
H27 C4 3.597 55603
H27 C5 3.467 55603
H27 H4 3.109 55603
H27 H5 2.852 55603
H27 H142 3.554 55603
H27 H27 3.477 55603
H242 C23 3.518 55404
H242 H241 3.484 55404
H242 H233 3.198 55404
H242 H231 2.965 55404
H241 O3 2.768 55504
H241 C27 3.566 55504
H241 H242 3.484 55504
H241 H272 2.786 55504
H241 H301 2.397 55504
H322 C22 3.557 45404
H322 C23 3.515 45404
H322 C24 3.115 45404
H322 H22 3.382 45404
H322 H243 2.216 45404
H322 H321 3.475 55404
H322 H233 2.746 45404
H322 H273 3.160 45501
H321 O3 2.832 55504
H321 H9 3.399 55504
H321 H22 3.593 45501
H321 H243 3.476 45501
H321 H243 3.550 45404
H321 H322 3.475 55504
H321 H233 3.159 45404
H321 H273 3.311 45501
H321 H301 2.691 55504
H233 C32 3.077 65504
H233 H9 3.252 65601
H233 H243 3.596 55504
H233 H323 2.821 65504
H233 H242 3.198 55504
H233 H322 2.746 65504
H233 H321 3.159 65504
H231 H242 2.965 55504
H231 H301 3.292 55504
H232 H26 3.080 65501
H263 C14 3.495 65603
H263 H141 3.462 65603
H263 H143 3.098 65603
H263 H142 3.360 65603
H263 H26 3.068 65501
H261 C6 3.271 65501
H261 C7 3.426 65501
H261 C14 3.397 65603
H261 H6 3.361 65501
H261 H121 3.254 55401
H261 H122 3.184 55401
H261 H143 2.872 65603
H261 H142 3.099 65603
H272 C24 3.402 55404
H272 H243 3.152 55404
H272 H151 3.434 55401
H272 H152 3.463 55401
H272 H241 2.786 55404
H273 C8 3.338 65501
H273 C9 3.173 65501
H273 C10 3.572 65501
H273 H9 3.314 65501
H273 H243 3.305 55404
H273 H322 3.160 65501
H273 H321 3.311 65501
H301 O2 1.895 55404
H301 C21 2.974 55404
H301 C24 3.309 55404
H301 C31 3.517 55404
H301 C32 3.305 55404
H301 H31 2.959 55404
H301 H323 3.357 55404
H301 H153 3.308 55404
H301 H241 2.397 55404
H301 H321 2.691 55404
H301 H231 3.292 55404

loop_
_geom_hbond_atom_site_label_D
_geom_hbond_atom_site_label_H
_geom_hbond_atom_site_label_A
_geom_hbond_site_symmetry_A
_geom_hbond_distance_DA
_geom_hbond_distance_DH
_geom_hbond_distance_HA
_geom_hbond_angle_DHA
_geom_hbond_publ_flag
O(3) H(301) O(2) 4_554 2.791(2) 0.904 1.895 170.4 no

loop_
_geom_torsion_atom_site_label_1
_geom_torsion_atom_site_label_2
_geom_torsion_atom_site_label_3
_geom_torsion_atom_site_label_4
_geom_torsion
O1 Si1 C11 C12 170.91(15)
O1 Si1 C11 C13 51.99(18)
O1 Si1 C11 C14 -68.5(2)
C11 Si1 O1 C3 108.35(16)
C15 Si1 O1 C3 -132.21(16)
C16 Si1 O1 C3 -14.10(18)
C15 Si1 C11 C12 53.2(2)
C15 Si1 C11 C13 -65.7(2)
C15 Si1 C11 C14 173.79(19)
C16 Si1 C11 C12 -67.53(18)
C16 Si1 C11 C13 173.55(17)
C16 Si1 C11 C14 53.0(2)
Si1 O1 C3 C2 126.15(18)
Si1 O1 C3 C4 -53.6(2)
C21 N2 C22 C23 66.2(2)
C21 N2 C22 C24 -63.6(2)
C22 N2 C21 O2 -5.7(3)
C22 N2 C21 C1 166.97(17)
C21 N2 C25 C26 -121.2(2)
C21 N2 C25 C27 111.3(2)
C25 N2 C21 O2 178.77(18)
C25 N2 C21 C1 -8.5(2)
C22 N2 C25 C26 63.1(2)
C22 N2 C25 C27 -64.3(2)
C25 N2 C22 C23 -118.0(2)
C25 N2 C22 C24 112.1(2)
C2 C1 C10 C9 -2.5(3)
C2 C1 C10 C31 177.2(2)
C10 C1 C2 C3 -175.8(2)
C10 C1 C2 C7 5.0(3)
C2 C1 C21 O2 -101.8(2)
C2 C1 C21 N2 85.2(2)
C21 C1 C2 C3 7.3(3)
C21 C1 C2 C7 -171.9(2)
C10 C1 C21 O2 81.1(2)
C10 C1 C21 N2 -91.9(2)
C21 C1 C10 C9 174.67(19)
C21 C1 C10 C31 -5.7(3)
C1 C2 C3 O1 6.5(3)
C1 C2 C3 C4 -173.8(2)
C1 C2 C7 C6 175.6(2)
C1 C2 C7 C8 -3.8(3)
C3 C2 C7 C6 -3.7(3)
C3 C2 C7 C8 176.9(2)
C7 C2 C3 O1 -174.27(19)
C7 C2 C3 C4 5.5(3)
O1 C3 C4 C5 176.1(2)
C2 C3 C4 C5 -3.6(3)
C3 C4 C5 C6 -0.4(4)
C4 C5 C6 C7 2.2(4)
C5 C6 C7 C2 -0.1(2)
C5 C6 C7 C8 179.3(2)
C2 C7 C8 C9 0.2(3)
C6 C7 C8 C9 -179.2(2)
C7 C8 C9 C10 2.4(3)
C8 C9 C10 C1 -1.3(3)
C8 C9 C10 C31 179.1(2)
C1 C10 C31 O3 133.3(2)
C1 C10 C31 C32 -105.1(2)
C9 C10 C31 O3 -47.0(2)
C9 C10 C31 C32 74.6(2)

loop_
_cod_related_entry_id
_cod_related_entry_database
_cod_related_entry_code
1 ChemSpider 9677663
